data_7116312
loop_
_publ_author_name
'Yinliang Guo'
'Qiang Liu'
'Yanxing Jia'

_publ_section_title
;
 Concise synthesis of the tricyclic skeleton of crotobarin and crotogoudin
 via a gold-catalyzed cycloisomerization reaction
;
_journal_name_full Chem.Commun.
_journal_page_first 889
_journal_paper_doi 10.1039/C3cc48897G
_journal_volume 51
_journal_year 2015
_chemical_absolute_configuration unk
_chemical_formula_moiety 'C15 H22 O2'
_chemical_formula_sum 'C15 H22 O2'
_chemical_formula_weight 234.33
_chemical_name_systematic
; 
 ? 
;
_space_group_IT_number 19
_symmetry_cell_setting orthorhombic
_symmetry_space_group_name_Hall 'P 2ac 2ab'
_symmetry_space_group_name_H-M 'P 21 21 21'
_atom_sites_solution_hydrogens geom
_atom_sites_solution_primary direct
_atom_sites_solution_secondary difmap
_audit_creation_method SHELXL-97
_audit_update_record
;
2013-11-20 deposited with the CCDC.
2014-11-27 downloaded from the CCDC.
;
_cell_angle_alpha 90.00
_cell_angle_beta 90.00
_cell_angle_gamma 90.00
_cell_formula_units_Z 4
_cell_length_a 6.9058(15)
_cell_length_b 12.139(2)
_cell_length_c 15.599(4)
_cell_measurement_reflns_used 48
_cell_measurement_temperature 295(2)
_cell_measurement_theta_max 17.98
_cell_measurement_theta_min 2.68
_cell_volume 1307.7(5)
_computing_cell_refinement 'XSCANS (Bruker, 1997)'
_computing_data_collection 'XSCANS (Bruker, 1997)'
_computing_data_reduction 'XSCANS (Bruker, 1997)'
_computing_molecular_graphics 'SHELXTL (Bruker, 1997)'
_computing_publication_material 'SHELXTL (Bruker, 1997)'
_computing_structure_refinement 'SHELXL-97 (Sheldrick, 1997)'
_computing_structure_solution 'SHELXS-97 (Sheldrick, 1990)'
_diffrn_ambient_temperature 295(2)
_diffrn_measured_fraction_theta_full 0.999
_diffrn_measured_fraction_theta_max 0.999
_diffrn_measurement_device_type 'Bruker P4'
_diffrn_measurement_method '\w scans'
_diffrn_radiation_monochromator graphite
_diffrn_radiation_source 'fine-focus sealed tube'
_diffrn_radiation_type MoK\a
_diffrn_radiation_wavelength 0.71073
_diffrn_reflns_av_R_equivalents 0.0470
_diffrn_reflns_av_sigmaI/netI 0.0849
_diffrn_reflns_limit_h_max 1
_diffrn_reflns_limit_h_min -8
_diffrn_reflns_limit_k_max 14
_diffrn_reflns_limit_k_min -1
_diffrn_reflns_limit_l_max 1
_diffrn_reflns_limit_l_min -19
_diffrn_reflns_number 2037
_diffrn_reflns_theta_full 26.00
_diffrn_reflns_theta_max 26.00
_diffrn_reflns_theta_min 2.61
_diffrn_standards_decay_% 0
_diffrn_standards_interval_count 97
_diffrn_standards_number 3
_exptl_absorpt_coefficient_mu 0.077
_exptl_absorpt_correction_type none
_exptl_crystal_colour colorless
_exptl_crystal_density_diffrn 1.190
_exptl_crystal_density_meas none
_exptl_crystal_density_method 'not measured'
_exptl_crystal_description prism
_exptl_crystal_F_000 512
_exptl_crystal_size_max 0.40
_exptl_crystal_size_mid 0.20
_exptl_crystal_size_min 0.20
_refine_diff_density_max 0.196
_refine_diff_density_min -0.170
_refine_diff_density_rms 0.044
_refine_ls_extinction_method none
_refine_ls_goodness_of_fit_ref 1.053
_refine_ls_hydrogen_treatment constr
_refine_ls_matrix_type full
_refine_ls_number_parameters 155
_refine_ls_number_reflns 1874
_refine_ls_number_restraints 1
_refine_ls_restrained_S_all 1.053
_refine_ls_R_factor_all 0.1283
_refine_ls_R_factor_gt 0.0585
_refine_ls_shift/su_max 0.001
_refine_ls_shift/su_mean 0.000
_refine_ls_structure_factor_coef Fsqd
_refine_ls_weighting_details 'calc w=1/[\s^2^(Fo^2^)+(0.0010P)^2^+0.5000P] where P=(Fo^2^+2Fc^2^)/3'
_refine_ls_weighting_scheme calc
_refine_ls_wR_factor_gt 0.0972
_refine_ls_wR_factor_ref 0.1186
_reflns_number_gt 1005
_reflns_number_total 1874
_reflns_threshold_expression I>2sigma(I)
_cod_data_source_file c3cc48897g2.cif
_cod_data_source_block jiayx-2
_cod_original_sg_symbol_H-M P2(1)2(1)2(1)
_cod_database_code 7116312

loop_
_symmetry_equiv_pos_as_xyz
'x, y, z'
'-x+1/2, -y, z+1/2'
'-x, y+1/2, -z+1/2'
'x+1/2, -y+1/2, -z'

loop_
_atom_site_label
_atom_site_type_symbol
_atom_site_fract_x
_atom_site_fract_y
_atom_site_fract_z
_atom_site_U_iso_or_equiv
_atom_site_adp_type
_atom_site_occupancy
_atom_site_symmetry_multiplicity
_atom_site_calc_flag
_atom_site_refinement_flags
O1 O 0.5185(4) 0.66455(15) 0.42128(12) 0.0478(6) Uani 1 1 d .
O2 O 0.4823(5) 0.80623(19) 0.50547(17) 0.0794(8) Uani 1 1 d .
C1 C 0.4677(6) 0.7075(3) 0.4979(2) 0.0548(10) Uani 1 1 d U
C2 C 0.4069(6) 0.6346(3) 0.5693(2) 0.0664(12) Uani 1 1 d U
H2A H 0.3004 0.6692 0.5996 0.080 Uiso 1 1 calc R
H2B H 0.5138 0.6273 0.6093 0.080 Uiso 1 1 calc R
C3 C 0.3448(6) 0.5214(3) 0.5410(2) 0.0580(12) Uani 1 1 d .
H3A H 0.2160 0.5256 0.5165 0.070 Uiso 1 1 calc R
H3B H 0.3386 0.4733 0.5906 0.070 Uiso 1 1 calc R
C4 C 0.4831(6) 0.4717(2) 0.47489(19) 0.0475(9) Uani 1 1 d .
C5 C 0.4921(5) 0.5480(2) 0.39585(17) 0.0371(8) Uani 1 1 d .
C6 C 0.3015(5) 0.5478(2) 0.34322(18) 0.0391(9) Uani 1 1 d .
H6 H 0.1995 0.5794 0.3793 0.047 Uiso 1 1 calc R
C7 C 0.2398(6) 0.4290(3) 0.3194(2) 0.0576(11) Uani 1 1 d .
H7A H 0.1163 0.4311 0.2899 0.069 Uiso 1 1 calc R
H7B H 0.3347 0.3974 0.2807 0.069 Uiso 1 1 calc R
C8 C 0.2222(6) 0.3568(3) 0.3984(2) 0.0636(12) Uani 1 1 d .
H8A H 0.1891 0.2823 0.3814 0.076 Uiso 1 1 calc R
H8B H 0.1195 0.3844 0.4349 0.076 Uiso 1 1 calc R
C9 C 0.4126(5) 0.3560(3) 0.4477(2) 0.0601(12) Uani 1 1 d .
H9A H 0.5114 0.3220 0.4123 0.072 Uiso 1 1 calc R
H9B H 0.3972 0.3110 0.4986 0.072 Uiso 1 1 calc R
C10 C 0.6662(5) 0.5265(3) 0.3387(2) 0.0530(11) Uani 1 1 d .
H10A H 0.6630 0.4504 0.3198 0.064 Uiso 1 1 calc R
H10B H 0.7834 0.5368 0.3720 0.064 Uiso 1 1 calc R
C11 C 0.6740(5) 0.6019(3) 0.2594(2) 0.0615(12) Uani 1 1 d .
H11A H 0.6925 0.6776 0.2776 0.074 Uiso 1 1 calc R
H11B H 0.7833 0.5813 0.2238 0.074 Uiso 1 1 calc R
C12 C 0.4875(5) 0.5931(3) 0.20735(19) 0.0606(11) Uani 1 1 d .
H12A H 0.4911 0.6449 0.1600 0.073 Uiso 1 1 calc R
H12B H 0.4757 0.5194 0.1838 0.073 Uiso 1 1 calc R
C13 C 0.3167(6) 0.6174(3) 0.2635(2) 0.0462(10) Uani 1 1 d .
C14 C 0.6858(5) 0.4573(3) 0.5161(2) 0.0658(12) Uani 1 1 d .
H14A H 0.6729 0.4203 0.5702 0.099 Uiso 1 1 calc R
H14B H 0.7437 0.5283 0.5248 0.099 Uiso 1 1 calc R
H14C H 0.7664 0.4142 0.4788 0.099 Uiso 1 1 calc R
C15 C 0.1905(6) 0.6952(3) 0.2460(2) 0.0629(12) Uani 1 1 d .
H15A H 0.2051 0.7380 0.1970 0.075 Uiso 1 1 calc R
H15B H 0.0865 0.7076 0.2827 0.075 Uiso 1 1 calc R

loop_
_atom_site_aniso_label
_atom_site_aniso_U_11
_atom_site_aniso_U_22
_atom_site_aniso_U_33
_atom_site_aniso_U_23
_atom_site_aniso_U_13
_atom_site_aniso_U_12
O1 0.0599(15) 0.0386(11) 0.0450(11) 0.0020(11) -0.0061(15) -0.0045(14)
O2 0.0788(18) 0.0539(13) 0.1056(18) -0.0242(16) 0.005(2) -0.0060(18)
C1 0.046(2) 0.0490(19) 0.069(2) -0.018(2) -0.007(2) -0.001(2)
C2 0.079(3) 0.074(2) 0.047(2) -0.005(2) 0.000(2) 0.010(2)
C3 0.077(3) 0.063(2) 0.0341(18) 0.0067(18) 0.011(2) 0.009(2)
C4 0.051(2) 0.0448(18) 0.0469(18) 0.0079(16) 0.000(2) 0.003(2)
C5 0.0357(18) 0.0361(16) 0.0396(16) -0.0021(14) 0.0017(19) -0.0004(19)
C6 0.038(2) 0.0416(19) 0.0375(17) -0.0021(16) 0.0015(19) -0.0016(19)
C7 0.062(3) 0.051(2) 0.060(2) -0.0093(19) -0.002(2) -0.006(2)
C8 0.069(3) 0.045(2) 0.077(3) -0.003(2) 0.009(2) -0.017(2)
C9 0.070(3) 0.0396(19) 0.070(2) 0.010(2) 0.011(2) 0.002(2)
C10 0.041(2) 0.059(2) 0.059(2) 0.006(2) -0.002(2) 0.003(2)
C11 0.044(2) 0.089(3) 0.052(2) 0.011(2) 0.004(2) -0.001(3)
C12 0.056(2) 0.083(3) 0.0428(18) 0.011(2) 0.004(2) -0.004(3)
C13 0.048(2) 0.053(2) 0.0373(18) -0.0011(18) -0.007(2) -0.006(2)
C14 0.079(3) 0.068(2) 0.050(2) 0.016(2) -0.008(2) 0.013(3)
C15 0.061(3) 0.067(2) 0.060(2) 0.012(2) -0.007(2) 0.001(3)

loop_
_atom_type_symbol
_atom_type_description
_atom_type_scat_dispersion_real
_atom_type_scat_dispersion_imag
_atom_type_scat_source
C C 0.0033 0.0016 'International Tables Vol C Tables 4.2.6.8 and 6.1.1.4'
H H 0.0000 0.0000 'International Tables Vol C Tables 4.2.6.8 and 6.1.1.4'
O O 0.0106 0.0060 'International Tables Vol C Tables 4.2.6.8 and 6.1.1.4'

loop_
_geom_angle_atom_site_label_1
_geom_angle_atom_site_label_2
_geom_angle_atom_site_label_3
_geom_angle
C1 O1 C5 125.0(2)
O2 C1 O1 116.6(3)
O2 C1 C2 122.8(3)
O1 C1 C2 120.5(3)
C1 C2 C3 113.9(3)
C1 C2 H2A 108.8
C3 C2 H2A 108.8
C1 C2 H2B 108.8
C3 C2 H2B 108.8
H2A C2 H2B 107.7
C2 C3 C4 112.3(3)
C2 C3 H3A 109.1
C4 C3 H3A 109.1
C2 C3 H3B 109.1
C4 C3 H3B 109.1
H3A C3 H3B 107.9
C3 C4 C5 109.1(3)
C3 C4 C9 110.3(3)
C5 C4 C9 109.8(3)
C3 C4 C14 109.2(3)
C5 C4 C14 111.3(3)
C9 C4 C14 107.2(3)
O1 C5 C10 102.9(3)
O1 C5 C4 111.4(2)
C10 C5 C4 113.4(3)
O1 C5 C6 104.4(2)
C10 C5 C6 111.1(2)
C4 C5 C6 112.8(3)
C13 C6 C7 110.1(3)
C13 C6 C5 112.1(3)
C7 C6 C5 111.2(3)
C13 C6 H6 107.7
C7 C6 H6 107.7
C5 C6 H6 107.7
C8 C7 C6 111.5(3)
C8 C7 H7A 109.3
C6 C7 H7A 109.3
C8 C7 H7B 109.3
C6 C7 H7B 109.3
H7A C7 H7B 108.0
C7 C8 C9 110.1(3)
C7 C8 H8A 109.6
C9 C8 H8A 109.6
C7 C8 H8B 109.6
C9 C8 H8B 109.6
H8A C8 H8B 108.1
C8 C9 C4 113.9(3)
C8 C9 H9A 108.8
C4 C9 H9A 108.8
C8 C9 H9B 108.8
C4 C9 H9B 108.8
H9A C9 H9B 107.7
C5 C10 C11 113.4(3)
C5 C10 H10A 108.9
C11 C10 H10A 108.9
C5 C10 H10B 108.9
C11 C10 H10B 108.9
H10A C10 H10B 107.7
C12 C11 C10 110.8(3)
C12 C11 H11A 109.5
C10 C11 H11A 109.5
C12 C11 H11B 109.5
C10 C11 H11B 109.5
H11A C11 H11B 108.1
C13 C12 C11 109.8(3)
C13 C12 H12A 109.7
C11 C12 H12A 109.7
C13 C12 H12B 109.7
C11 C12 H12B 109.7
H12A C12 H12B 108.2
C15 C13 C12 122.9(3)
C15 C13 C6 121.9(3)
C12 C13 C6 115.2(3)
C4 C14 H14A 109.5
C4 C14 H14B 109.5
H14A C14 H14B 109.5
C4 C14 H14C 109.5
H14A C14 H14C 109.5
H14B C14 H14C 109.5
C13 C15 H15A 120.0
C13 C15 H15B 120.0
H15A C15 H15B 120.0

loop_
_geom_bond_atom_site_label_1
_geom_bond_atom_site_label_2
_geom_bond_distance
O1 C1 1.350(4)
O1 C5 1.481(3)
O2 C1 1.209(4)
C1 C2 1.483(5)
C2 C3 1.506(5)
C2 H2A 0.9700
C2 H2B 0.9700
C3 C4 1.530(4)
C3 H3A 0.9700
C3 H3B 0.9700
C4 C5 1.543(4)
C4 C9 1.546(4)
C4 C14 1.550(5)
C5 C10 1.520(4)
C5 C6 1.551(5)
C6 C13 1.507(4)
C6 C7 1.549(4)
C6 H6 0.9800
C7 C8 1.516(4)
C7 H7A 0.9700
C7 H7B 0.9700
C8 C9 1.524(5)
C8 H8A 0.9700
C8 H8B 0.9700
C9 H9A 0.9700
C9 H9B 0.9700
C10 C11 1.539(4)
C10 H10A 0.9700
C10 H10B 0.9700
C11 C12 1.527(5)
C11 H11A 0.9700
C11 H11B 0.9700
C12 C13 1.499(5)
C12 H12A 0.9700
C12 H12B 0.9700
C13 C15 1.314(5)
C14 H14A 0.9600
C14 H14B 0.9600
C14 H14C 0.9600
C15 H15A 0.9300
C15 H15B 0.9300
